data_4076186
loop_
_publ_author_name
'de Fr\'emont, Pierre'
'Scott, Natalie M.'
'Stevens, Edwin D.'
'Ramnial, Taramatee'
'Lightbody, Owen C.'
'Macdonald, Charles L. B.'
'Clyburne, Jason A. C.'
'Abernethy, Colin D.'
'Nolan, Steven P.'

_publ_section_title
;
 Synthesis of Well-DefinedN-Heterocyclic Carbene Silver(I) Complexes
;
_journal_issue 26
_journal_name_full Organometallics
_journal_page_first 6301
_journal_paper_doi 10.1021/om050735i
_journal_volume 24
_journal_year 2005
_chemical_formula_sum 'C11 H20 Ag Cl N2'
_chemical_formula_weight 323.61
_chemical_name_systematic
; 
 ? 
;
_space_group_IT_number 14
_symmetry_cell_setting monoclinic
_symmetry_space_group_name_Hall '-P 2ybc'
_symmetry_space_group_name_H-M 'P 1 21/c 1'
_atom_sites_solution_hydrogens geom
_atom_sites_solution_primary direct
_atom_sites_solution_secondary difmap
_audit_creation_method SHELXL-97
_cell_angle_alpha 90.00
_cell_angle_beta 97.1180(10)
_cell_angle_gamma 90.00
_cell_formula_units_Z 16
_cell_length_a 19.1151(12)
_cell_length_b 17.1519(11)
_cell_length_c 17.3503(11)
_cell_measurement_reflns_used 35527
_cell_measurement_temperature 150(2)
_cell_measurement_theta_max 30.893
_cell_measurement_theta_min 2.366
_cell_volume 5644.6(6)
_computing_cell_refinement 'Bruker SMART'
_computing_data_collection 'Bruker SMART'
_computing_data_reduction 'Bruker SAINT'
_computing_molecular_graphics 'Bruker SHELXTL'
_computing_publication_material 'Bruker SHELXTL'
_computing_structure_refinement 'SHELXL-97 (Sheldrick, 1997)'
_computing_structure_solution 'SHELXS-97 (Sheldrick, 1990)'
_diffrn_ambient_temperature 150(2)
_diffrn_measured_fraction_theta_full 0.994
_diffrn_measured_fraction_theta_max 0.994
_diffrn_measurement_device_type 'CCD area detector'
_diffrn_measurement_method 'phi and omega scans'
_diffrn_radiation_monochromator graphite
_diffrn_radiation_source 'fine-focus sealed tube'
_diffrn_radiation_type MoK\a
_diffrn_radiation_wavelength 0.71073
_diffrn_reflns_av_R_equivalents 0.0494
_diffrn_reflns_av_sigmaI/netI 0.0303
_diffrn_reflns_limit_h_max 18
_diffrn_reflns_limit_h_min -18
_diffrn_reflns_limit_k_max 16
_diffrn_reflns_limit_k_min -16
_diffrn_reflns_limit_l_max 16
_diffrn_reflns_limit_l_min -16
_diffrn_reflns_number 34631
_diffrn_reflns_theta_full 20.00
_diffrn_reflns_theta_max 20.00
_diffrn_reflns_theta_min 1.07
_exptl_absorpt_coefficient_mu 1.592
_exptl_absorpt_correction_T_max 1.0000
_exptl_absorpt_correction_T_min 0.755682
_exptl_absorpt_correction_type empirical
_exptl_crystal_colour colorless
_exptl_crystal_density_diffrn 1.523
_exptl_crystal_density_method 'not measured'
_exptl_crystal_description Prism
_exptl_crystal_F_000 2624
_exptl_crystal_size_max 0.5
_exptl_crystal_size_mid 0.3
_exptl_crystal_size_min 0.3
_refine_diff_density_max 1.565
_refine_diff_density_min -1.101
_refine_diff_density_rms 0.168
_refine_ls_extinction_method none
_refine_ls_goodness_of_fit_ref 1.209
_refine_ls_hydrogen_treatment mixed
_refine_ls_matrix_type full
_refine_ls_number_parameters 557
_refine_ls_number_reflns 5247
_refine_ls_number_restraints 462
_refine_ls_restrained_S_all 1.170
_refine_ls_R_factor_all 0.1017
_refine_ls_R_factor_gt 0.0879
_refine_ls_shift/su_max 0.002
_refine_ls_shift/su_mean 0.000
_refine_ls_structure_factor_coef Fsqd
_refine_ls_weighting_details 'calc w=1/[\s^2^(Fo^2^)+(0.0000P)^2^+289.0029P] where P=(Fo^2^+2Fc^2^)/3'
_refine_ls_weighting_scheme calc
_refine_ls_wR_factor_gt 0.1866
_refine_ls_wR_factor_ref 0.1904
_reflns_number_gt 4203
_reflns_number_total 5247
_reflns_threshold_expression >2sigma(I)
_cod_data_source_file om050735isi20050825_013955.cif
_cod_data_source_block nol269
_cod_depositor_comments
;
The following automatic conversions were performed:

'_symmetry_cell_setting' value 'Monoclinic' changed to 'monoclinic'
according to /home/saulius/struct/CIF-dictionaries/cif_core.dic
dictionary named 'cif_core.dic' version 2.4.1 from
2010-06-29.

'_exptl_absorpt_correction_type' value 'Empirical'
changed to 'empirical' according to
/home/saulius/struct/CIF-dictionaries/cif_core.dic dictionary named
'cif_core.dic' version 2.4.1 from 2010-06-29.

Automatic conversion script
Id: cif_fix_values 1715 2011-07-08 13:25:40Z adriana 
;
_cod_original_sg_symbol_H-M P2(1)/c
_cod_database_code 4076186

loop_
_symmetry_equiv_pos_as_xyz
'x, y, z'
'-x, y+1/2, -z+1/2'
'-x, -y, -z'
'x, -y-1/2, z-1/2'

loop_
_atom_site_label
_atom_site_type_symbol
_atom_site_fract_x
_atom_site_fract_y
_atom_site_fract_z
_atom_site_U_iso_or_equiv
_atom_site_adp_type
_atom_site_occupancy
_atom_site_symmetry_multiplicity
_atom_site_calc_flag
_atom_site_refinement_flags
Ag1 Ag 0.33956(7) 0.24539(8) 0.36322(7) 0.0213(4) Uani 1 1 d U
Cl1 Cl 0.3606(3) 0.1542(3) 0.4616(3) 0.0272(12) Uani 1 1 d U
N1 N 0.3122(7) 0.4019(8) 0.2746(8) 0.016(3) Uani 1 1 d U
C1 C 0.3276(9) 0.3251(10) 0.2727(10) 0.015(3) Uani 1 1 d U
Ag2 Ag 0.18683(7) 0.25052(8) 0.40714(8) 0.0243(4) Uani 1 1 d U
Cl2 Cl 0.1944(3) 0.3471(3) 0.5024(3) 0.0362(13) Uani 1 1 d U
N2 N 0.3276(7) 0.3084(8) 0.1958(8) 0.020(3) Uani 1 1 d U
C2 C 0.3042(9) 0.4343(11) 0.2009(10) 0.023(3) Uani 1 1 d U
H2 H 0.2935 0.4871 0.1879 0.027 Uiso 1 1 calc R
Ag3 Ag 0.83447(8) 0.25119(9) 0.09368(8) 0.0269(4) Uani 1 1 d U
Cl3 Cl 0.8313(3) 0.3449(3) 0.1899(3) 0.0379(13) Uani 1 1 d U
N3 N 0.1864(8) 0.0876(9) 0.3309(8) 0.024(3) Uani 1 1 d U
C3 C 0.3146(9) 0.3771(11) 0.1519(11) 0.023(3) Uani 1 1 d U
H3 H 0.3134 0.3817 0.0972 0.027 Uiso 1 1 calc R
Ag4 Ag 0.67999(8) 0.25356(9) 0.13499(8) 0.0289(4) Uani 1 1 d U
Cl4 Cl 0.7001(3) 0.1572(3) 0.2322(3) 0.0358(13) Uani 1 1 d U
N4 N 0.1734(8) 0.1758(9) 0.2429(9) 0.025(3) Uani 1 1 d U
C4 C 0.3092(10) 0.4445(11) 0.3456(10) 0.025(3) Uani 1 1 d U
H4A H 0.2793 0.4152 0.3783 0.030 Uiso 1 1 calc R
H4B H 0.2862 0.4953 0.3329 0.030 Uiso 1 1 calc R
N5 N 0.8409(10) 0.0908(10) 0.0154(9) 0.040(3) Uani 1 1 d U
C5 C 0.3825(10) 0.4595(11) 0.3939(11) 0.029(3) Uani 1 1 d U
H5 H 0.4003 0.4083 0.4158 0.035 Uiso 1 1 calc R
N6 N 0.8444(9) 0.1801(9) -0.0688(9) 0.032(3) Uani 1 1 d U
C6 C 0.3726(11) 0.5115(11) 0.4607(11) 0.036(5) Uani 1 1 d U
H6A H 0.4116 0.5039 0.5023 0.054 Uiso 1 1 calc R
H6B H 0.3279 0.4988 0.4801 0.054 Uiso 1 1 calc R
H6C H 0.3717 0.5660 0.4436 0.054 Uiso 1 1 calc R
N7 N 0.6484(8) 0.4119(9) 0.0512(8) 0.027(3) Uani 1 1 d U
C7 C 0.4370(10) 0.4911(12) 0.3441(12) 0.033(4) Uani 1 1 d U
H7A H 0.4169 0.5354 0.3133 0.050 Uiso 1 1 calc R
H7B H 0.4499 0.4500 0.3093 0.050 Uiso 1 1 calc R
H7C H 0.4791 0.5082 0.3780 0.050 Uiso 1 1 calc R
N8 N 0.6579(8) 0.3218(9) -0.0324(8) 0.025(3) Uani 1 1 d U
C8 C 0.3409(10) 0.2336(11) 0.1625(10) 0.025(3) Uani 1 1 d U
H8A H 0.3057 0.2249 0.1165 0.030 Uiso 1 1 calc R
H8B H 0.3342 0.1924 0.2009 0.030 Uiso 1 1 calc R
C9 C 0.4146(10) 0.2252(12) 0.1380(11) 0.031(4) Uani 1 1 d U
H9 H 0.4224 0.2694 0.1024 0.037 Uiso 1 1 calc R
C10 C 0.4713(10) 0.2291(11) 0.2080(11) 0.033(4) Uani 1 1 d U
H10A H 0.4791 0.1769 0.2304 0.050 Uiso 1 1 calc R
H10B H 0.4560 0.2643 0.2471 0.050 Uiso 1 1 calc R
H10C H 0.5153 0.2486 0.1915 0.050 Uiso 1 1 calc R
C11 C 0.4193(12) 0.1500(13) 0.0941(12) 0.046(5) Uani 1 1 d U
H11A H 0.4049 0.1066 0.1253 0.069 Uiso 1 1 calc R
H11B H 0.4680 0.1419 0.0836 0.069 Uiso 1 1 calc R
H11C H 0.3881 0.1526 0.0449 0.069 Uiso 1 1 calc R
C12 C 0.1797(9) 0.1661(10) 0.3199(10) 0.017(3) Uani 1 1 d U
C13 C 0.1882(11) 0.0493(12) 0.2630(11) 0.036(4) Uani 1 1 d U
H13 H 0.1937 -0.0051 0.2559 0.043 Uiso 1 1 calc R
C14 C 0.1805(11) 0.1053(11) 0.2067(12) 0.035(4) Uani 1 1 d U
H14 H 0.1802 0.0972 0.1524 0.042 Uiso 1 1 calc R
C15 C 0.1924(10) 0.0463(12) 0.4055(11) 0.029(3) Uani 1 1 d U
H15A H 0.2288 0.0723 0.4423 0.035 Uiso 1 1 calc R
H15B H 0.2084 -0.0077 0.3978 0.035 Uiso 1 1 calc R
C16 C 0.1236(11) 0.0436(13) 0.4416(12) 0.042(4) Uani 1 1 d U
H16 H 0.1110 0.0981 0.4553 0.050 Uiso 1 1 calc R
C17 C 0.1371(13) -0.0030(15) 0.5158(13) 0.057(6) Uani 1 1 d U
H17A H 0.0920 -0.0175 0.5332 0.086 Uiso 1 1 calc R
H17B H 0.1645 0.0284 0.5559 0.086 Uiso 1 1 calc R
H17C H 0.1635 -0.0503 0.5063 0.086 Uiso 1 1 calc R
C18 C 0.0654(12) 0.0119(14) 0.3869(15) 0.056(6) Uani 1 1 d U
H18A H 0.0753 -0.0426 0.3755 0.084 Uiso 1 1 calc R
H18B H 0.0609 0.0423 0.3387 0.084 Uiso 1 1 calc R
H18C H 0.0213 0.0151 0.4102 0.084 Uiso 1 1 calc R
C19 C 0.1604(10) 0.2508(11) 0.2023(11) 0.034(4) Uani 1 1 d U
H19A H 0.1857 0.2513 0.1558 0.040 Uiso 1 1 calc R
H19B H 0.1796 0.2935 0.2369 0.040 Uiso 1 1 calc R
C20 C 0.0810(13) 0.2655(14) 0.1769(15) 0.058(5) Uani 1 1 d U
H20 H 0.0613 0.2802 0.2257 0.069 Uiso 1 1 calc R
C21 C 0.0770(14) 0.3395(15) 0.1285(15) 0.070(6) Uani 1 1 d U
H21A H 0.0981 0.3301 0.0807 0.105 Uiso 1 1 calc R
H21B H 0.1027 0.3813 0.1582 0.105 Uiso 1 1 calc R
H21C H 0.0275 0.3547 0.1153 0.105 Uiso 1 1 calc R
C22 C 0.0379(16) 0.2038(18) 0.1450(19) 0.095(8) Uani 1 1 d U
H22A H 0.0621 0.1757 0.1069 0.143 Uiso 1 1 calc R
H22B H -0.0067 0.2250 0.1195 0.143 Uiso 1 1 calc R
H22C H 0.0284 0.1681 0.1866 0.143 Uiso 1 1 calc R
C23 C 0.8407(10) 0.1691(11) 0.0081(11) 0.029(3) Uani 1 1 d U
C24 C 0.8416(13) 0.0546(13) -0.0552(12) 0.049(4) Uani 1 1 d U
H24 H 0.8392 0.0000 -0.0642 0.059 Uiso 1 1 calc R
C25 C 0.8462(13) 0.1099(12) -0.1092(12) 0.044(4) Uani 1 1 d U
H25 H 0.8499 0.1028 -0.1629 0.053 Uiso 1 1 calc R
C26 C 0.8369(14) 0.0506(15) 0.0883(13) 0.057(5) Uani 1 1 d U
H26A H 0.8084 0.0828 0.1201 0.069 Uiso 1 1 calc R
H26B H 0.8113 0.0009 0.0769 0.069 Uiso 1 1 calc R
C27 C 0.9015(17) 0.0337(18) 0.1334(16) 0.081(6) Uani 1 1 d U
H27 H 0.9196 0.0848 0.1554 0.097 Uiso 1 1 calc R
C28 C 0.9002(18) -0.0210(18) 0.2038(16) 0.100(8) Uani 1 1 d U
H28A H 0.8990 -0.0753 0.1861 0.150 Uiso 1 1 calc R
H28B H 0.8583 -0.0100 0.2291 0.150 Uiso 1 1 calc R
H28C H 0.9426 -0.0124 0.2407 0.150 Uiso 1 1 calc R
C29 C 0.9535(18) 0.0035(19) 0.1001(18) 0.097(7) Uani 1 1 d U
H29A H 0.9688 -0.0454 0.1261 0.145 Uiso 1 1 calc R
H29B H 0.9930 0.0403 0.1042 0.145 Uiso 1 1 calc R
H29C H 0.9373 -0.0068 0.0452 0.145 Uiso 1 1 calc R
C30 C 0.8483(11) 0.2535(12) -0.1087(11) 0.037(4) Uani 1 1 d U
H30A H 0.8375 0.2962 -0.0736 0.044 Uiso 1 1 calc R
H30B H 0.8118 0.2543 -0.1545 0.044 Uiso 1 1 calc R
C31 C 0.9209(12) 0.2692(14) -0.1359(12) 0.049(4) Uani 1 1 d U
H31 H 0.9310 0.2264 -0.1721 0.059 Uiso 1 1 calc R
C32 C 0.9789(12) 0.2714(17) -0.0701(14) 0.066(6) Uani 1 1 d U
H32A H 0.9753 0.3192 -0.0400 0.098 Uiso 1 1 calc R
H32B H 1.0245 0.2703 -0.0905 0.098 Uiso 1 1 calc R
H32C H 0.9752 0.2260 -0.0365 0.098 Uiso 1 1 calc R
C33 C 0.9106(14) 0.3455(15) -0.1825(13) 0.064(6) Uani 1 1 d U
H33A H 0.8681 0.3415 -0.2202 0.097 Uiso 1 1 calc R
H33B H 0.9516 0.3546 -0.2100 0.097 Uiso 1 1 calc R
H33C H 0.9054 0.3890 -0.1470 0.097 Uiso 1 1 calc R
C34 C 0.6594(10) 0.3336(11) 0.0460(10) 0.023(3) Uani 1 1 d U
C35 C 0.6404(11) 0.4457(12) -0.0217(11) 0.031(4) Uani 1 1 d U
H35 H 0.6317 0.4993 -0.0330 0.038 Uiso 1 1 calc R
C36 C 0.6472(10) 0.3896(11) -0.0731(11) 0.030(4) Uani 1 1 d U
H36 H 0.6449 0.3957 -0.1277 0.036 Uiso 1 1 calc R
C37 C 0.6390(11) 0.4540(12) 0.1224(11) 0.033(4) Uani 1 1 d U
H37A H 0.6707 0.4998 0.1273 0.040 Uiso 1 1 calc R
H37B H 0.6527 0.4196 0.1676 0.040 Uiso 1 1 calc R
C38 C 0.5622(12) 0.4817(12) 0.1241(12) 0.041(4) Uani 1 1 d U
H38 H 0.5491 0.5158 0.0778 0.049 Uiso 1 1 calc R
C39 C 0.5635(13) 0.5329(14) 0.1980(13) 0.053(6) Uani 1 1 d U
H39A H 0.5152 0.5475 0.2054 0.079 Uiso 1 1 calc R
H39B H 0.5913 0.5801 0.1920 0.079 Uiso 1 1 calc R
H39C H 0.5849 0.5035 0.2433 0.079 Uiso 1 1 calc R
C40 C 0.5102(12) 0.4174(13) 0.1215(14) 0.051(5) Uani 1 1 d U
H40A H 0.5043 0.3941 0.0695 0.076 Uiso 1 1 calc R
H40B H 0.4649 0.4379 0.1333 0.076 Uiso 1 1 calc R
H40C H 0.5272 0.3777 0.1599 0.076 Uiso 1 1 calc R
C41 C 0.6644(10) 0.2450(12) -0.0688(11) 0.034(4) Uani 1 1 d U
H41A H 0.6778 0.2059 -0.0277 0.041 Uiso 1 1 calc R
H41B H 0.7026 0.2472 -0.1024 0.041 Uiso 1 1 calc R
C42 C 0.5980(11) 0.2194(12) -0.1164(12) 0.038(4) Uani 1 1 d U
H42 H 0.5849 0.2598 -0.1572 0.046 Uiso 1 1 calc R
C43 C 0.5374(11) 0.2112(13) -0.0693(13) 0.049(5) Uani 1 1 d U
H43A H 0.5474 0.1689 -0.0315 0.073 Uiso 1 1 calc R
H43B H 0.4943 0.1992 -0.1039 0.073 Uiso 1 1 calc R
H43C H 0.5311 0.2601 -0.0418 0.073 Uiso 1 1 calc R
C44 C 0.6135(12) 0.1427(12) -0.1575(13) 0.049(5) Uani 1 1 d U
H44A H 0.6452 0.1533 -0.1966 0.074 Uiso 1 1 calc R
H44B H 0.5693 0.1205 -0.1829 0.074 Uiso 1 1 calc R
H44C H 0.6360 0.1056 -0.1193 0.074 Uiso 1 1 calc R

loop_
_atom_site_aniso_label
_atom_site_aniso_U_11
_atom_site_aniso_U_22
_atom_site_aniso_U_33
_atom_site_aniso_U_23
_atom_site_aniso_U_13
_atom_site_aniso_U_12
Ag1 0.0289(9) 0.0171(8) 0.0182(8) 0.0021(7) 0.0043(6) -0.0017(7)
Cl1 0.037(3) 0.023(3) 0.022(3) 0.005(2) 0.006(2) 0.002(2)
N1 0.010(6) 0.023(5) 0.015(5) 0.001(4) 0.005(5) -0.005(6)
C1 0.010(7) 0.021(6) 0.010(5) -0.001(4) -0.006(6) -0.010(7)
Ag2 0.0348(9) 0.0180(9) 0.0213(8) -0.0017(7) 0.0084(7) 0.0003(8)
Cl2 0.063(4) 0.025(3) 0.021(3) -0.004(2) 0.008(3) 0.008(3)
N2 0.022(6) 0.023(5) 0.014(5) -0.001(4) 0.005(5) -0.009(6)
C2 0.022(8) 0.026(7) 0.019(6) 0.002(5) -0.001(7) 0.005(7)
Ag3 0.0348(9) 0.0239(9) 0.0218(8) -0.0021(7) 0.0025(7) -0.0023(8)
Cl3 0.055(4) 0.026(3) 0.032(3) -0.006(2) 0.004(3) -0.001(3)
N3 0.034(7) 0.016(5) 0.023(5) -0.003(4) 0.004(6) -0.002(6)
C3 0.028(8) 0.025(7) 0.015(6) 0.002(5) 0.002(7) -0.003(7)
Ag4 0.0368(9) 0.0282(9) 0.0223(9) -0.0012(8) 0.0065(7) -0.0009(8)
Cl4 0.056(4) 0.024(3) 0.029(3) 0.001(2) 0.008(3) -0.006(3)
N4 0.034(7) 0.020(5) 0.024(5) 0.002(4) 0.012(6) -0.003(6)
C4 0.026(7) 0.023(8) 0.025(6) -0.005(6) 0.004(6) -0.004(7)
N5 0.071(8) 0.030(6) 0.021(5) -0.004(4) 0.019(6) -0.028(7)
C5 0.034(8) 0.019(8) 0.030(8) -0.004(6) -0.008(6) 0.000(7)
N6 0.052(7) 0.026(6) 0.018(5) -0.003(4) 0.007(6) -0.018(6)
C6 0.051(12) 0.020(10) 0.035(9) -0.008(7) -0.005(8) -0.008(9)
N7 0.041(7) 0.024(5) 0.017(5) -0.002(4) 0.009(6) -0.010(6)
C7 0.024(9) 0.029(11) 0.044(10) -0.012(9) -0.006(7) -0.004(8)
N8 0.025(7) 0.027(6) 0.020(5) -0.002(4) -0.001(6) -0.004(6)
C8 0.033(7) 0.022(6) 0.020(8) 0.002(6) 0.003(6) 0.002(7)
C9 0.037(7) 0.027(8) 0.031(8) 0.005(7) 0.008(6) 0.006(7)
C10 0.040(9) 0.022(10) 0.037(10) 0.014(8) 0.003(7) 0.011(9)
C11 0.062(13) 0.043(11) 0.033(11) -0.003(8) 0.010(9) 0.020(10)
C12 0.017(7) 0.016(5) 0.021(5) 0.000(4) 0.016(7) -0.005(6)
C13 0.056(9) 0.023(6) 0.028(6) -0.009(5) 0.009(8) -0.002(8)
C14 0.055(9) 0.026(7) 0.024(6) -0.008(5) 0.009(8) -0.004(8)
C15 0.039(7) 0.024(8) 0.025(7) 0.002(6) 0.006(6) -0.006(8)
C16 0.043(8) 0.038(9) 0.048(9) 0.002(7) 0.020(6) 0.002(8)
C17 0.060(13) 0.062(13) 0.058(11) 0.018(10) 0.040(9) 0.019(11)
C18 0.039(10) 0.050(13) 0.080(12) -0.007(11) 0.018(9) -0.007(10)
C19 0.051(8) 0.021(7) 0.031(8) 0.008(6) 0.011(7) -0.001(7)
C20 0.063(9) 0.038(9) 0.066(11) 0.004(8) -0.016(9) 0.006(8)
C21 0.079(15) 0.050(11) 0.074(15) 0.013(10) -0.018(12) 0.017(11)
C22 0.090(14) 0.076(13) 0.109(17) 0.000(13) -0.028(14) -0.023(12)
C23 0.042(8) 0.028(6) 0.019(6) -0.004(4) 0.015(7) -0.016(8)
C24 0.090(11) 0.031(7) 0.028(7) -0.011(5) 0.012(9) -0.027(9)
C25 0.079(10) 0.034(7) 0.020(7) -0.011(5) 0.014(8) -0.023(9)
C26 0.093(11) 0.050(9) 0.030(7) 0.011(7) 0.013(8) -0.024(10)
C27 0.106(13) 0.076(12) 0.057(11) 0.024(9) -0.001(8) -0.024(11)
C28 0.132(18) 0.091(17) 0.067(14) 0.038(11) -0.027(12) -0.057(15)
C29 0.116(16) 0.091(17) 0.080(15) 0.031(14) -0.001(12) 0.011(14)
C30 0.054(8) 0.033(7) 0.024(8) 0.002(6) 0.004(7) -0.023(8)
C31 0.060(9) 0.056(10) 0.031(9) 0.000(7) 0.009(7) -0.037(9)
C32 0.051(10) 0.086(15) 0.058(12) 0.007(11) 0.001(9) -0.033(12)
C33 0.087(15) 0.065(13) 0.042(12) 0.010(9) 0.011(10) -0.042(11)
C34 0.026(7) 0.023(6) 0.020(5) -0.002(4) -0.002(7) -0.005(7)
C35 0.048(9) 0.027(7) 0.019(6) 0.002(5) 0.006(8) -0.006(8)
C36 0.042(9) 0.029(7) 0.019(6) 0.000(5) 0.005(8) -0.007(8)
C37 0.054(8) 0.025(8) 0.025(7) -0.009(6) 0.020(7) -0.020(7)
C38 0.057(8) 0.034(9) 0.037(8) -0.010(7) 0.027(8) -0.015(7)
C39 0.070(13) 0.048(12) 0.048(11) -0.021(9) 0.037(10) -0.016(10)
C40 0.049(10) 0.048(12) 0.056(13) -0.005(10) 0.011(11) -0.019(9)
C41 0.036(7) 0.030(7) 0.036(8) -0.008(6) 0.005(7) -0.006(7)
C42 0.039(8) 0.028(8) 0.045(9) -0.001(7) -0.003(6) -0.008(7)
C43 0.038(9) 0.044(12) 0.063(13) -0.003(10) 0.001(8) -0.019(10)
C44 0.062(13) 0.035(10) 0.049(12) -0.012(8) -0.002(10) -0.019(10)

loop_
_atom_type_symbol
_atom_type_description
_atom_type_scat_dispersion_real
_atom_type_scat_dispersion_imag
_atom_type_scat_source
C C 0.0033 0.0016 'International Tables Vol C Tables 4.2.6.8 and 6.1.1.4'
H H 0.0000 0.0000 'International Tables Vol C Tables 4.2.6.8 and 6.1.1.4'
N N 0.0061 0.0033 'International Tables Vol C Tables 4.2.6.8 and 6.1.1.4'
Cl Cl 0.1484 0.1585 'International Tables Vol C Tables 4.2.6.8 and 6.1.1.4'
Ag Ag -0.8971 1.1015 'International Tables Vol C Tables 4.2.6.8 and 6.1.1.4'

loop_
_geom_angle_atom_site_label_1
_geom_angle_atom_site_label_2
_geom_angle_atom_site_label_3
_geom_angle
C1 Ag1 Cl1 175.9(5)
C1 Ag1 Ag2 98.5(5)
Cl1 Ag1 Ag2 85.45(13)
C1 N1 C2 111.6(14)
C1 N1 C4 123.2(15)
C2 N1 C4 125.1(15)
N1 C1 N2 104.7(14)
N1 C1 Ag1 128.9(12)
N2 C1 Ag1 126.1(13)
C12 Ag2 Cl2 178.7(5)
C12 Ag2 Ag1 77.4(5)
Cl2 Ag2 Ag1 102.49(15)
C1 N2 C3 109.4(15)
C1 N2 C8 126.8(15)
C3 N2 C8 123.8(14)
C3 C2 N1 106.6(17)
C23 Ag3 Cl3 178.1(6)
C23 Ag3 Ag4 108.3(5)
Cl3 Ag3 Ag4 73.54(14)
C13 N3 C12 111.7(15)
C13 N3 C15 121.8(16)
C12 N3 C15 126.5(15)
C2 C3 N2 107.6(16)
C34 Ag4 Cl4 176.9(5)
C34 Ag4 Ag3 86.3(5)
Cl4 Ag4 Ag3 94.61(14)
C12 N4 C14 110.3(15)
C12 N4 C19 125.2(15)
C14 N4 C19 124.5(15)
N1 C4 C5 114.5(15)
C23 N5 C24 111.5(16)
C23 N5 C26 123.7(17)
C24 N5 C26 124.7(18)
C6 C5 C7 112.7(16)
C6 C5 C4 108.9(16)
C7 C5 C4 112.5(16)
C23 N6 C25 112.4(16)
C23 N6 C30 127.2(16)
C25 N6 C30 120.4(16)
C34 N7 C35 110.7(15)
C34 N7 C37 125.3(16)
C35 N7 C37 123.7(16)
C36 N8 C34 111.7(16)
C36 N8 C41 123.8(15)
C34 N8 C41 124.4(16)
N2 C8 C9 114.1(15)
C11 C9 C10 111.0(17)
C11 C9 C8 109.6(17)
C10 C9 C8 111.3(16)
N4 C12 N3 104.9(15)
N4 C12 Ag2 128.9(13)
N3 C12 Ag2 126.0(13)
N3 C13 C14 105.7(17)
C13 C14 N4 107.3(17)
N3 C15 C16 113.6(16)
C18 C16 C17 113(2)
C18 C16 C15 111.5(18)
C17 C16 C15 107.5(18)
N4 C19 C20 112.3(17)
C22 C20 C21 115(2)
C22 C20 C19 120(2)
C21 C20 C19 106(2)
N5 C23 N6 103.3(15)
N5 C23 Ag3 127.8(13)
N6 C23 Ag3 128.9(14)
C25 C24 N5 108.2(19)
C24 C25 N6 104.5(17)
C27 C26 N5 116(2)
C29 C27 C26 120(3)
C29 C27 C28 101(3)
C26 C27 C28 118(3)
N6 C30 C31 113.6(18)
C32 C31 C33 115(2)
C32 C31 C30 112.5(18)
C33 C31 C30 104(2)
N7 C34 N8 103.1(15)
N7 C34 Ag4 128.4(13)
N8 C34 Ag4 128.4(14)
C36 C35 N7 107.5(18)
C35 C36 N8 107.0(17)
N7 C37 C38 112.6(16)
C40 C38 C37 113.9(18)
C40 C38 C39 112.9(17)
C37 C38 C39 105.8(18)
N8 C41 C42 113.0(16)
C41 C42 C43 112.7(18)
C41 C42 C44 107.9(18)
C43 C42 C44 112.2(18)

loop_
_geom_bond_atom_site_label_1
_geom_bond_atom_site_label_2
_geom_bond_distance
Ag1 C1 2.073(17)
Ag1 Cl1 2.314(5)
Ag1 Ag2 3.108(2)
N1 C1 1.35(2)
N1 C2 1.39(2)
N1 C4 1.44(2)
C1 N2 1.37(2)
Ag2 C12 2.087(17)
Ag2 Cl2 2.332(5)
N2 C3 1.41(2)
N2 C8 1.44(2)
C2 C3 1.33(3)
Ag3 C23 2.060(19)
Ag3 Cl3 2.324(5)
Ag3 Ag4 3.124(2)
N3 C13 1.35(2)
N3 C12 1.36(2)
N3 C15 1.47(2)
Ag4 C34 2.067(18)
Ag4 Cl4 2.359(5)
N4 C12 1.34(2)
N4 C14 1.38(2)
N4 C19 1.47(2)
C4 C5 1.56(3)
N5 C23 1.35(3)
N5 C24 1.38(3)
N5 C26 1.45(3)
C5 C6 1.49(3)
C5 C7 1.53(3)
N6 C23 1.36(2)
N6 C25 1.40(3)
N6 C30 1.44(2)
N7 C34 1.36(2)
N7 C35 1.38(2)
N7 C37 1.46(2)
N8 C36 1.36(2)
N8 C34 1.37(2)
N8 C41 1.47(2)
C8 C9 1.53(3)
C9 C11 1.51(3)
C9 C10 1.53(3)
C13 C14 1.36(3)
C15 C16 1.53(3)
C16 C18 1.47(3)
C16 C17 1.51(3)
C19 C20 1.55(3)
C20 C22 1.41(3)
C20 C21 1.52(3)
C24 C25 1.34(3)
C26 C27 1.41(4)
C27 C29 1.31(4)
C27 C28 1.54(4)
C30 C31 1.54(3)
C31 C32 1.49(3)
C31 C33 1.54(3)
C35 C36 1.33(3)
C37 C38 1.55(3)
C38 C40 1.48(3)
C38 C39 1.55(3)
C41 C42 1.49(3)
C42 C43 1.50(3)
C42 C44 1.54(3)
